data_2010562
loop_
_publ_author_name
'Low, John Nicolson'
'Wardell, J. L'

_publ_section_title
;
 Tetrakis(2-methyl-2-phenylpropyl)stannane at 150K
;
_journal_issue 1
_journal_name_full 'Acta Crystallographica Section C'
_journal_page_first e3
_journal_page_last e3
_journal_paper_doi 10.1107/S010827019901598X
_journal_volume 56
_journal_year 2000
_chemical_formula_iupac '[Sn (C10 H13)4]'
_chemical_formula_moiety 'C40 H52 Sn'
_chemical_formula_sum 'C40 H52 Sn'
_chemical_formula_weight 651.51
_chemical_name_common tetra(neophyl)tin
_chemical_name_systematic
;
tetrakis(2-methyl-2-phenylpropyl)stannane
;
_space_group_IT_number 14
_symmetry_cell_setting monoclinic
_symmetry_space_group_name_Hall '-P 2ybc'
_symmetry_space_group_name_H-M 'P 1 21/c 1'
_cell_angle_alpha 90.00
_cell_angle_beta 104.5178(14)
_cell_angle_gamma 90.00
_cell_formula_units_Z 4
_cell_length_a 13.9224(4)
_cell_length_b 9.9590(2)
_cell_length_c 25.6952(6)
_cell_measurement_reflns_used 7414
_cell_measurement_temperature 150.00(10)
_cell_measurement_theta_max 27.48
_cell_measurement_theta_min 1.51
_cell_volume 3448.96(15)
_computing_cell_refinement 'DENZO (Otwinowski & Minor, 1997)'
_computing_data_collection 'KappaCCD server software (Nonius, 1997)'
_computing_data_reduction 'DENZO (Otwinowski & Minor, 1997)'
_computing_publication_material 'SHELXL97  and WordPerfect macro PRPKAPPA (Ferguson, 1999)'
_computing_structure_refinement 'SHELXL97 (Sheldrick, 1997b)'
_computing_structure_solution 'SHELXS97 (Sheldrick, 1997a)'
_diffrn_ambient_temperature 150.00(10)
_diffrn_measured_fraction_theta_full .998
_diffrn_measured_fraction_theta_max .939
_diffrn_measurement_device_type KappaCCD
_diffrn_measurement_method '\f scans and \w scans with \k offsets'
_diffrn_radiation_monochromator graphite
_diffrn_radiation_source 'fine-focus sealed X-ray tube'
_diffrn_radiation_type MoK\a
_diffrn_radiation_wavelength .71073
_diffrn_reflns_av_R_equivalents .064
_diffrn_reflns_av_sigmaI/netI .0863
_diffrn_reflns_limit_h_max 17
_diffrn_reflns_limit_h_min -17
_diffrn_reflns_limit_k_max 12
_diffrn_reflns_limit_k_min -12
_diffrn_reflns_limit_l_max 31
_diffrn_reflns_limit_l_min -30
_diffrn_reflns_number 24777
_diffrn_reflns_theta_full 25.00
_diffrn_reflns_theta_max 27.48
_diffrn_reflns_theta_min 1.51
_diffrn_standards_decay_% negligible
_exptl_absorpt_coefficient_mu .766
_exptl_absorpt_correction_T_max .973
_exptl_absorpt_correction_T_min .927
_exptl_absorpt_correction_type multi-scan
_exptl_absorpt_process_details '(SORTAV; Blessing, 1995, 1997)'
_exptl_crystal_colour colourless
_exptl_crystal_density_diffrn 1.255
_exptl_crystal_density_method 'not measured'
_exptl_crystal_description lath
_exptl_crystal_F_000 1368
_exptl_crystal_size_max .300
_exptl_crystal_size_mid .100
_exptl_crystal_size_min .025
_refine_diff_density_max .828
_refine_diff_density_min -.737
_refine_ls_extinction_method none
_refine_ls_goodness_of_fit_ref .989
_refine_ls_hydrogen_treatment constr
_refine_ls_matrix_type full
_refine_ls_number_parameters 378
_refine_ls_number_reflns 7414
_refine_ls_number_restraints 0
_refine_ls_restrained_S_all .989
_refine_ls_R_factor_all .075
_refine_ls_R_factor_gt .038
_refine_ls_shift/su_max .004
_refine_ls_shift/su_mean .001
_refine_ls_structure_factor_coef Fsqd
_refine_ls_weighting_details 'w = 1/[\s^2^(Fo^2^)+(0.0265P)^2^+1.4792P] where P = (Fo^2^+2Fc^2^)/3'
_refine_ls_weighting_scheme calc
_refine_ls_wR_factor_ref .088
_reflns_number_gt 5147
_reflns_number_total 7414
_reflns_threshold_expression I>2\s(I)
_cod_data_source_file qa0190.cif
_cod_data_source_block I
_cod_depositor_comments
;
The following automatic conversions were performed:

'_exptl_absorpt_correction_type' value 'Multi-scan' changed to
'multi-scan' according to
/home/saulius/struct/CIF-dictionaries/cif_core.dic dictionary named
'cif_core.dic' version 2.4.1 from 2010-06-29.

Automatic conversion script
Id: cif_fix_values 1715 2011-07-08 13:25:40Z adriana 

The following automatic conversions were performed:

'_refine_ls_weighting_scheme' value 'w =
1/[\s^2^(Fo^2^)+(0.0265P)^2^+1.4792P] where P = (Fo^2^+2Fc^2^)/3' was
changed to 'calc'. New tag '_refine_ls_weighting_details' was
created. The value of the new tag was set to 'w =
1/[\s^2^(Fo^2^)+(0.0265P)^2^+1.4792P] where P = (Fo^2^+2Fc^2^)/3'.

Automatic conversion script
Id: cif_fix_values 3143 2015-03-26 13:38:13Z robertas 
;
_cod_original_sg_symbol_H-M 'P 21/c'
_cod_database_code 2010562
_cod_database_fobs_code 2010562

loop_
_symmetry_equiv_pos_as_xyz
'x, y, z'
'-x, y+1/2, -z+1/2'
'-x, -y, -z'
'x, -y-1/2, z-1/2'

loop_
_atom_site_label
_atom_site_fract_x
_atom_site_fract_y
_atom_site_fract_z
_atom_site_U_iso_or_equiv
_atom_site_adp_type
_atom_site_calc_flag
_atom_site_refinement_flags
_atom_site_occupancy
_atom_site_disorder_assembly
_atom_site_disorder_group
_atom_site_type_symbol
Sn1 .228713(15) .29327(2) .112097(8) .02055(8) Uani d . 1 . . Sn
C1A .3145(2) .2547(3) .19360(13) .0266(8) Uani d . 1 . . C
C2A .3860(2) .1341(3) .20645(13) .0273(8) Uani d . 1 . . C
C21A .4418(3) .1423(4) .26652(13) .0368(9) Uani d . 1 . . C
C22A .3263(3) .0035(3) .19885(15) .0418(10) Uani d . 1 . . C
C11A .4635(2) .1369(3) .17340(13) .0277(8) Uani d . 1 . . C
C12A .4942(3) .0236(4) .15103(16) .0487(11) Uani d . 1 . . C
C13A .5680(3) .0304(6) .12299(19) .0722(16) Uani d . 1 . . C
C14A .6111(3) .1505(7) .11730(17) .0682(15) Uani d . 1 . . C
C15A .5823(3) .2638(5) .13862(17) .0549(12) Uani d . 1 . . C
C16A .5094(3) .2571(4) .16642(15) .0375(9) Uani d . 1 . . C
C1B .2386(2) .1222(3) .06066(12) .0234(7) Uani d . 1 . . C
C2B .2122(2) .1386(3) -.00105(12) .0248(7) Uani d . 1 . . C
C21B .1036(2) .1818(3) -.02118(13) .0320(8) Uani d . 1 . . C
C22B .2232(3) -.0002(3) -.02649(14) .0330(8) Uani d . 1 . . C
C11B .2834(2) .2357(3) -.01873(12) .0259(7) Uani d . 1 . . C
C12B .3851(3) .2169(4) -.00005(14) .0345(8) Uani d . 1 . . C
C13B .4518(3) .2996(4) -.01619(16) .0478(10) Uani d . 1 . . C
C14B .4184(3) .4043(4) -.05149(15) .0504(11) Uani d . 1 . . C
C15B .3180(3) .4247(4) -.06990(14) .0425(10) Uani d . 1 . . C
C16B .2513(3) .3415(3) -.05390(13) .0335(9) Uani d . 1 . . C
C1C .2971(2) .4691(3) .08648(13) .0249(7) Uani d . 1 . . C
C2C .2438(2) .6066(3) .08068(12) .0246(7) Uani d . 1 . . C
C21C .3163(3) .7144(3) .07046(14) .0362(9) Uani d . 1 . . C
C22C .1540(3) .6015(4) .03161(13) .0382(9) Uani d . 1 . . C
C11C .2137(2) .6470(3) .13183(12) .0218(7) Uani d . 1 . . C
C12C .2792(3) .6268(3) .18195(13) .0307(8) Uani d . 1 . . C
C13C .2570(3) .6695(4) .22865(15) .0439(10) Uani d . 1 . . C
C14C .1695(4) .7335(4) .22699(17) .0503(12) Uani d . 1 . . C
C15C .1027(3) .7544(4) .17833(19) .0489(11) Uani d . 1 . . C
C16C .1252(3) .7116(3) .13118(14) .0332(8) Uani d . 1 . . C
C1D .0742(2) .3340(3) .10973(13) .0244(7) Uani d . 1 . . C
C2D .0191(2) .2460(3) .14255(13) .0251(7) Uani d . 1 . . C
C21D -.0897(2) .2939(4) .13127(13) .0351(8) Uani d . 1 . . C
C22D .0186(3) .0998(3) .12357(13) .0332(8) Uani d . 1 . . C
C11D .0673(2) .2595(3) .20301(12) .0234(7) Uani d . 1 . . C
C12D .0885(2) .3862(3) .22603(12) .0283(8) Uani d . 1 . . C
C13D .1371(3) .4013(4) .27984(13) .0346(9) Uani d . 1 . . C
C14D .1651(3) .2905(4) .31226(14) .0388(9) Uani d . 1 . . C
C15D .1415(3) .1654(4) .29076(14) .0382(9) Uani d . 1 . . C
C16D .0927(2) .1494(4) .23682(13) .0320(8) Uani d . 1 . . C
H1A1 .3533 .3347 .2058 .032 Uiso calc R 1 . . H
H1A2 .2677 .2456 .2157 .032 Uiso calc R 1 . . H
H21A .4801 .2235 .2729 .055 Uiso calc R 1 . . H
H21B .4852 .0664 .2758 .055 Uiso calc R 1 . . H
H21C .3948 .1421 .2882 .055 Uiso calc R 1 . . H
H22A .2753 .0091 .2179 .063 Uiso calc R 1 . . H
H22B .3696 -.0703 .2126 .063 Uiso calc R 1 . . H
H22C .2966 -.0103 .1613 .063 Uiso calc R 1 . . H
H12A .4652 -.0588 .1547 .058 Uiso calc R 1 . . H
H13A .5876 -.0470 .1082 .087 Uiso calc R 1 . . H
H14A .6604 .1549 .0987 .082 Uiso calc R 1 . . H
H15A .6116 .3457 .1345 .066 Uiso calc R 1 . . H
H16A .4905 .3354 .1809 .045 Uiso calc R 1 . . H
H1B1 .3061 .0888 .0715 .028 Uiso calc R 1 . . H
H1B2 .1962 .0521 .0688 .028 Uiso calc R 1 . . H
H21D .0961 .2720 -.0096 .048 Uiso calc R 1 . . H
H21E .0623 .1225 -.0068 .048 Uiso calc R 1 . . H
H21F .0844 .1780 -.0597 .048 Uiso calc R 1 . . H
H22D .2066 .0080 -.0649 .049 Uiso calc R 1 . . H
H22E .1794 -.0636 -.0162 .049 Uiso calc R 1 . . H
H22F .2904 -.0309 -.0140 .049 Uiso calc R 1 . . H
H12B .4088 .1472 .0238 .041 Uiso calc R 1 . . H
H13B .5195 .2850 -.0033 .057 Uiso calc R 1 . . H
H14B .4631 .4599 -.0626 .061 Uiso calc R 1 . . H
H15B .2946 .4952 -.0934 .051 Uiso calc R 1 . . H
H16B .1836 .3567 -.0669 .040 Uiso calc R 1 . . H
H1C1 .3612 .4810 .1117 .030 Uiso calc R 1 . . H
H1C2 .3097 .4480 .0519 .030 Uiso calc R 1 . . H
H21G .3338 .6951 .0374 .054 Uiso calc R 1 . . H
H21H .3750 .7145 .0996 .054 Uiso calc R 1 . . H
H21I .2851 .8010 .0680 .054 Uiso calc R 1 . . H
H22G .1045 .5426 .0390 .057 Uiso calc R 1 . . H
H22H .1747 .5688 .0010 .057 Uiso calc R 1 . . H
H22I .1267 .6900 .0242 .057 Uiso calc R 1 . . H
H12C .3392 .5836 .1840 .037 Uiso calc R 1 . . H
H13C .3020 .6546 .2616 .053 Uiso calc R 1 . . H
H14C .1552 .7628 .2586 .060 Uiso calc R 1 . . H
H15C .0427 .7970 .1769 .059 Uiso calc R 1 . . H
H16C .0797 .7267 .0984 .040 Uiso calc R 1 . . H
H1D1 .0704 .4262 .1213 .029 Uiso calc R 1 . . H
H1D2 .0371 .3294 .0724 .029 Uiso calc R 1 . . H
H21J -.1205 .2863 .0935 .053 Uiso calc R 1 . . H
H21K -.0913 .3859 .1422 .053 Uiso calc R 1 . . H
H21L -.1249 .2394 .1511 .053 Uiso calc R 1 . . H
H22J .0852 .0654 .1327 .050 Uiso calc R 1 . . H
H22K -.0076 .0960 .0853 .050 Uiso calc R 1 . . H
H22L -.0220 .0466 .1408 .050 Uiso calc R 1 . . H
H12D .0697 .4622 .2049 .034 Uiso calc R 1 . . H
H13D .1508 .4870 .2942 .041 Uiso calc R 1 . . H
H14D .1994 .3005 .3481 .047 Uiso calc R 1 . . H
H15D .1583 .0901 .3125 .046 Uiso calc R 1 . . H
H16D .0769 .0634 .2232 .038 Uiso calc R 1 . . H

loop_
_atom_site_aniso_label
_atom_site_aniso_U_11
_atom_site_aniso_U_22
_atom_site_aniso_U_33
_atom_site_aniso_U_12
_atom_site_aniso_U_13
_atom_site_aniso_U_23
Sn1 .02045(12) .02029(12) .02082(12) -.00004(10) .00504(8) .00072(10)
C1A .0189(17) .0298(17) .0297(19) .0015(14) .0036(14) .0068(14)
C2A .0216(18) .0250(18) .0318(19) -.0031(14) .0001(14) .0044(15)
C21A .029(2) .042(2) .035(2) .0003(17) .0006(16) .0104(17)
C22A .038(2) .029(2) .053(3) -.0062(17) .0004(18) .0155(17)
C11A .0212(18) .0296(19) .0281(19) .0055(15) -.0018(14) .0023(15)
C12A .037(2) .044(2) .059(3) .0097(19) .000(2) -.015(2)
C13A .047(3) .103(4) .063(3) .032(3) .006(2) -.034(3)
C14A .038(3) .130(5) .037(3) .020(3) .010(2) .007(3)
C15A .036(2) .079(3) .051(3) .006(2) .013(2) .027(2)
C16A .031(2) .043(2) .040(2) .0057(17) .0106(16) .0136(17)
C1B .0264(18) .0217(16) .0232(17) -.0001(14) .0082(13) -.0014(14)
C2B .0235(18) .0260(17) .0232(17) .0020(14) .0028(13) -.0015(14)
C21B .0289(19) .037(2) .0275(19) -.0012(16) .0025(14) -.0012(15)
C22B .036(2) .0276(19) .033(2) -.0010(16) .0050(16) -.0093(15)
C11B .0281(19) .0290(18) .0212(17) -.0011(15) .0073(13) -.0081(14)
C12B .032(2) .041(2) .032(2) .0034(18) .0109(15) .0046(17)
C13B .033(2) .068(3) .043(2) -.011(2) .0120(17) .002(2)
C14B .054(3) .063(3) .037(2) -.026(2) .015(2) .001(2)
C15B .056(3) .043(2) .026(2) -.014(2) .0060(18) .0060(17)
C16B .036(2) .038(2) .0253(19) -.0048(17) .0039(15) -.0028(15)
C1C .0252(18) .0234(17) .0290(19) -.0021(14) .0119(14) .0006(14)
C2C .0273(18) .0208(16) .0267(18) -.0011(14) .0084(14) .0044(14)
C21C .047(2) .0276(19) .041(2) -.0025(18) .0223(17) .0084(17)
C22C .049(2) .037(2) .0258(19) .0061(18) .0043(16) .0042(16)
C11C .0215(17) .0161(15) .0281(18) -.0038(13) .0071(13) .0008(13)
C12C .031(2) .0297(19) .0304(19) -.0070(16) .0062(15) -.0030(16)
C13C .062(3) .038(2) .031(2) -.019(2) .0114(19) -.0067(17)
C14C .088(4) .032(2) .045(3) -.020(2) .043(2) -.0103(18)
C15C .055(3) .031(2) .075(3) .0028(19) .045(2) -.005(2)
C16C .032(2) .0291(19) .041(2) .0035(17) .0130(16) .0037(17)
C1D .0225(18) .0281(18) .0229(17) .0033(14) .0060(13) .0011(13)
C2D .0201(18) .0298(17) .0262(18) -.0036(14) .0071(13) -.0008(14)
C21D .0237(18) .051(2) .031(2) .0001(18) .0079(14) .0032(18)
C22D .032(2) .035(2) .033(2) -.0101(16) .0099(15) -.0038(16)
C11D .0180(17) .0301(18) .0238(18) -.0020(13) .0082(13) .0017(14)
C12D .0305(19) .0300(18) .0261(19) .0014(15) .0104(14) .0023(15)
C13D .039(2) .038(2) .028(2) -.0089(17) .0111(16) -.0056(16)
C14D .037(2) .053(2) .0266(19) -.008(2) .0074(15) .0054(19)
C15D .040(2) .044(2) .031(2) -.0031(18) .0083(17) .0160(17)
C16D .031(2) .0325(19) .034(2) -.0076(16) .0122(16) .0018(16)

loop_
_atom_type_symbol
_atom_type_description
_atom_type_scat_dispersion_real
_atom_type_scat_dispersion_imag
_atom_type_scat_source
C C .0033 .0016 'International Tables Vol C Tables 4.2.6.8 and 6.1.1.4'
H H .0000 .0000 'International Tables Vol C Tables 4.2.6.8 and 6.1.1.4'
Sn Sn -.6537 1.4246 'International Tables Vol C Tables 4.2.6.8 and 6.1.1.4'

loop_
_geom_angle_atom_site_label_1
_geom_angle_atom_site_label_2
_geom_angle_atom_site_label_3
_geom_angle
_geom_angle_publ_flag
C1A Sn1 C1C 104.97(12) no
C1A Sn1 C1D 111.19(12) no
C1C Sn1 C1D 110.27(12) no
C1A Sn1 C1B 110.08(12) no
C1C Sn1 C1B 110.30(12) no
C1D Sn1 C1B 109.94(12) no
C2A C1A Sn1 121.0(2) no
C22A C2A C11A 112.4(3) no
C22A C2A C1A 109.5(3) no
C11A C2A C1A 111.9(3) no
C22A C2A C21A 107.1(3) no
C11A C2A C21A 107.7(3) no
C1A C2A C21A 108.0(3) no
C12A C11A C16A 116.7(4) no
C12A C11A C2A 123.3(3) no
C16A C11A C2A 119.9(3) no
C11A C12A C13A 121.3(4) no
C14A C13A C12A 119.9(5) no
C15A C14A C13A 120.3(5) no
C14A C15A C16A 119.9(5) no
C15A C16A C11A 122.0(4) no
C2B C1B Sn1 120.3(2) no
C21B C2B C11B 112.3(3) no
C21B C2B C1B 109.7(3) no
C11B C2B C1B 111.5(2) no
C21B C2B C22B 107.5(3) no
C11B C2B C22B 107.3(3) no
C1B C2B C22B 108.3(3) no
C16B C11B C12B 117.5(3) no
C16B C11B C2B 123.1(3) no
C12B C11B C2B 119.5(3) no
C13B C12B C11B 121.3(3) no
C12B C13B C14B 120.4(4) no
C15B C14B C13B 118.9(4) no
C14B C15B C16B 120.7(4) no
C15B C16B C11B 121.2(3) no
C2C C1C Sn1 120.4(2) no
C11C C2C C22C 111.8(3) no
C11C C2C C21C 107.2(3) no
C22C C2C C21C 108.4(3) no
C11C C2C C1C 112.2(3) no
C22C C2C C1C 108.8(3) no
C21C C2C C1C 108.3(3) no
C16C C11C C12C 116.9(3) no
C16C C11C C2C 123.1(3) no
C12C C11C C2C 119.9(3) no
C13C C12C C11C 121.5(4) no
C14C C13C C12C 120.6(4) no
C13C C14C C15C 119.6(4) no
C14C C15C C16C 119.8(4) no
C11C C16C C15C 121.6(3) no
C2D C1D Sn1 120.1(2) no
C22D C2D C11D 111.8(3) no
C22D C2D C21D 107.9(3) no
C11D C2D C21D 108.7(3) no
C22D C2D C1D 109.1(3) no
C11D C2D C1D 110.6(2) no
C21D C2D C1D 108.6(3) no
C16D C11D C12D 117.1(3) no
C16D C11D C2D 122.8(3) no
C12D C11D C2D 120.1(3) no
C13D C12D C11D 121.3(3) no
C14D C13D C12D 120.6(3) no
C15D C14D C13D 118.8(3) no
C14D C15D C16D 121.0(3) no
C11D C16D C15D 121.1(3) no

loop_
_geom_bond_atom_site_label_1
_geom_bond_atom_site_label_2
_geom_bond_site_symmetry_2
_geom_bond_distance
_geom_bond_publ_flag
Sn1 C1A . 2.169(3) no
Sn1 C1C . 2.173(3) no
Sn1 C1D . 2.175(3) no
Sn1 C1B . 2.182(3) no
C1A C2A . 1.542(4) no
C2A C22A . 1.529(4) no
C2A C11A . 1.532(5) no
C2A C21A . 1.547(4) no
C11A C12A . 1.382(5) no
C11A C16A . 1.390(5) no
C12A C13A . 1.396(6) no
C13A C14A . 1.362(7) no
C14A C15A . 1.358(7) no
C15A C16A . 1.381(5) no
C1B C2B . 1.544(4) no
C2B C21B . 1.532(4) no
C2B C11B . 1.532(4) no
C2B C22B . 1.553(4) no
C11B C16B . 1.387(5) no
C11B C12B . 1.390(5) no
C12B C13B . 1.380(5) no
C13B C14B . 1.383(5) no
C14B C15B . 1.374(5) no
C15B C16B . 1.382(5) no
C1C C2C . 1.546(4) no
C2C C11C . 1.530(4) no
C2C C22C . 1.538(4) no
C2C C21C . 1.541(4) no
C11C C16C . 1.386(4) no
C11C C12C . 1.394(4) no
C12C C13C . 1.379(5) no
C13C C14C . 1.366(6) no
C14C C15C . 1.374(6) no
C15C C16C . 1.392(5) no
C1D C2D . 1.547(4) no
C2D C22D . 1.534(4) no
C2D C11D . 1.536(4) no
C2D C21D . 1.545(4) no
C11D C16D . 1.389(4) no
C11D C12D . 1.393(4) no
C12D C13D . 1.387(4) no
C13D C14D . 1.379(5) no
C14D C15D . 1.369(5) no
C15D C16D . 1.391(5) no

loop_
_geom_torsion_atom_site_label_1
_geom_torsion_atom_site_label_2
_geom_torsion_atom_site_label_3
_geom_torsion_atom_site_label_4
_geom_torsion
_geom_torsion_publ_flag
C1C Sn1 C1A C2A -107.7(3) no
C1D Sn1 C1A C2A 133.1(2) no
C1B Sn1 C1A C2A 11.0(3) no
Sn1 C1A C2A C22A -68.6(3) no
Sn1 C1A C2A C11A 56.7(3) no
Sn1 C1A C2A C21A 175.1(2) no
C22A C2A C11A C12A -16.1(4) no
C1A C2A C11A C12A -139.8(3) no
C21A C2A C11A C12A 101.6(4) no
C22A C2A C11A C16A 166.4(3) no
C1A C2A C11A C16A 42.7(4) no
C21A C2A C11A C16A -75.9(4) no
C16A C11A C12A C13A .2(5) no
C2A C11A C12A C13A -177.4(3) no
C11A C12A C13A C14A .0(6) no
C12A C13A C14A C15A -.2(7) no
C13A C14A C15A C16A .3(6) no
C14A C15A C16A C11A -.2(6) no
C12A C11A C16A C15A -.1(5) no
C2A C11A C16A C15A 177.6(3) no
C1A Sn1 C1B C2B -161.4(2) no
C1C Sn1 C1B C2B -46.0(3) no
C1D Sn1 C1B C2B 75.8(3) no
Sn1 C1B C2B C21B -61.2(3) no
Sn1 C1B C2B C11B 63.9(3) no
Sn1 C1B C2B C22B -178.3(2) no
C21B C2B C11B C16B -6.7(4) no
C1B C2B C11B C16B -130.3(3) no
C22B C2B C11B C16B 111.2(3) no
C21B C2B C11B C12B 174.7(3) no
C1B C2B C11B C12B 51.1(4) no
C22B C2B C11B C12B -67.3(4) no
C16B C11B C12B C13B -.5(5) no
C2B C11B C12B C13B 178.1(3) no
C11B C12B C13B C14B .2(6) no
C12B C13B C14B C15B .3(6) no
C13B C14B C15B C16B -.6(6) no
C14B C15B C16B C11B .3(5) no
C12B C11B C16B C15B .3(5) no
C2B C11B C16B C15B -178.3(3) no
C1A Sn1 C1C C2C -107.7(2) no
C1D Sn1 C1C C2C 12.1(3) no
C1B Sn1 C1C C2C 133.7(2) no
Sn1 C1C C2C C11C 53.5(3) no
Sn1 C1C C2C C22C -70.8(3) no
Sn1 C1C C2C C21C 171.6(2) no
C22C C2C C11C C16C -19.2(4) no
C21C C2C C11C C16C 99.4(3) no
C1C C2C C11C C16C -141.8(3) no
C22C C2C C11C C12C 164.9(3) no
C21C C2C C11C C12C -76.4(3) no
C1C C2C C11C C12C 42.4(4) no
C16C C11C C12C C13C -.2(5) no
C2C C11C C12C C13C 176.0(3) no
C11C C12C C13C C14C -.1(5) no
C12C C13C C14C C15C .6(6) no
C13C C14C C15C C16C -.7(6) no
C12C C11C C16C C15C .0(5) no
C2C C11C C16C C15C -176.0(3) no
C14C C15C C16C C11C .4(5) no
C1A Sn1 C1D C2D -44.1(3) no
C1C Sn1 C1D C2D -160.1(2) no
C1B Sn1 C1D C2D 78.1(3) no
Sn1 C1D C2D C22D -60.2(3) no
Sn1 C1D C2D C11D 63.2(3) no
Sn1 C1D C2D C21D -177.6(2) no
C22D C2D C11D C16D -9.1(4) no
C21D C2D C11D C16D 109.9(3) no
C1D C2D C11D C16D -130.9(3) no
C22D C2D C11D C12D 170.1(3) no
C21D C2D C11D C12D -70.9(4) no
C1D C2D C11D C12D 48.3(4) no
C16D C11D C12D C13D 2.9(5) no
C2D C11D C12D C13D -176.2(3) no
C11D C12D C13D C14D -.5(5) no
C12D C13D C14D C15D -1.9(5) no
C13D C14D C15D C16D 1.9(6) no
C12D C11D C16D C15D -3.0(5) no
C2D C11D C16D C15D 176.2(3) no
C14D C15D C16D C11D .6(5) no

loop_
_cod_related_entry_id
_cod_related_entry_database
_cod_related_entry_code
1 ChemSpider 87641
